data_7703515
loop_
_publ_author_name
'Labra-V\'azquez, Pablo'
'Boc\'e, Mathilde'
'Tass\'e, Marine'
'Mallet-Ladeira, Sonia'
'Lacroix, Pascal G.'
'Farf\'an, Norberto'
'Malfant, Isabelle'

_publ_section_title
;
 Chemical and photochemical behavior of ruthenium nitrosyl complexes with
 terpyridine ligands in aqueous media.
;
_journal_issue 10
_journal_name_full 'Dalton transactions (Cambridge, England : 2003)'
_journal_page_first 3138
_journal_page_last 3154
_journal_paper_doi 10.1039/c9dt04832d
_journal_volume 49
_journal_year 2020
_chemical_formula_moiety 'C19 H13 Cl2 N4 O Ru S,F6 P, C2 H3 N, 0.25(H2 O)'
_chemical_formula_sum 'C21 H16 Cl2 F6 N5 O1.25 P Ru S'
_chemical_formula_weight 707.39
_space_group_IT_number 2
_space_group_name_Hall '-P 1'
_space_group_name_H-M_alt 'P -1'
_symmetry_cell_setting triclinic
_symmetry_space_group_name_Hall '-P 1'
_symmetry_space_group_name_H-M 'P -1'
_atom_sites_solution_hydrogens difmap
_atom_sites_solution_primary other
_audit_update_record
;
2019-11-28 deposited with the CCDC.	2020-02-11 downloaded from the CCDC.
;
_cell_angle_alpha 104.9716(16)
_cell_angle_beta 96.3207(16)
_cell_angle_gamma 97.3251(17)
_cell_formula_units_Z 4
_cell_length_a 13.3561(5)
_cell_length_b 14.1266(5)
_cell_length_c 14.3152(5)
_cell_measurement_reflns_used 9790
_cell_measurement_temperature 113
_cell_measurement_theta_max 28.29
_cell_measurement_theta_min 2.31
_cell_volume 2558.96(16)
_computing_cell_refinement 'Apex2 (Bruker AXS, 2006)'
_computing_data_collection 'Apex2 (Bruker AXS, 2006)'
_computing_data_reduction 'Apex2 (Bruker AXS, 2006)'
_computing_molecular_graphics 'CAMERON (Watkin et al., 1996)'
_computing_publication_material 'CRYSTALS (Betteridge et al., 2003)'
_computing_structure_refinement 'CRYSTALS (Betteridge et al., 2003)'
_computing_structure_solution 'Superflip (Palatinus & Chapuis, 2007)'
_diffrn_ambient_temperature 113
_diffrn_measured_fraction_theta_full 0.995
_diffrn_measured_fraction_theta_max 0.994
_diffrn_measurement_device Area
_diffrn_measurement_device_type 'Bruker Kappa Apex2'
_diffrn_measurement_method '\f & \w scans'
_diffrn_radiation_monochromator graphite
_diffrn_radiation_type 'Mo K\a'
_diffrn_radiation_wavelength 0.71073
_diffrn_reflns_av_R_equivalents 0.034
_diffrn_reflns_limit_h_max 17
_diffrn_reflns_limit_h_min -17
_diffrn_reflns_limit_k_max 18
_diffrn_reflns_limit_k_min -18
_diffrn_reflns_limit_l_max 19
_diffrn_reflns_limit_l_min -19
_diffrn_reflns_number 61829
_diffrn_reflns_theta_full 27.748
_diffrn_reflns_theta_max 28.314
_diffrn_reflns_theta_min 1.489
_diffrn_standards_number 0
_exptl_absorpt_coefficient_mu 1.037
_exptl_absorpt_correction_T_max 0.95
_exptl_absorpt_correction_T_min 0.89
_exptl_absorpt_correction_type multi-scan
_exptl_absorpt_process_details 'SADABS (Siemens, 1996)'
_exptl_crystal_colour orange
_exptl_crystal_density_diffrn 1.836
_exptl_crystal_density_meas ?
_exptl_crystal_density_method 'not measured'
_exptl_crystal_description plate
_exptl_crystal_F_000 1400
_exptl_crystal_size_max 0.150
_exptl_crystal_size_mid 0.120
_exptl_crystal_size_min 0.050
_refine_diff_density_max 1.16
_refine_diff_density_min -2.25
_refine_ls_extinction_method None
_refine_ls_goodness_of_fit_ref 1.0407
_refine_ls_hydrogen_treatment constr
_refine_ls_matrix_type full
_refine_ls_number_parameters 712
_refine_ls_number_reflns 11323
_refine_ls_number_restraints 0
_refine_ls_R_factor_all 0.0397
_refine_ls_R_factor_gt 0.0352
_refine_ls_shift/su_max 0.0019264
_refine_ls_shift/su_mean 0.0000497
_refine_ls_structure_factor_coef F
_refine_ls_weighting_details
;
 Method = Chebychev polynomial, (Carruthers & Watkin, 1979) 
 W = 1.0/[A[0]*T[0]'(X)+A[1]*T[1]'(X) ... +A[NP-1]*T[NP-1]'(X)] 
 0.202 0.267 0.861E-01 
;
_refine_ls_weighting_scheme calc
_refine_ls_wR_factor_all 0.0622
_refine_ls_wR_factor_gt 0.0469
_refine_ls_wR_factor_ref 0.0410
_reflns_limit_h_max 17
_reflns_limit_h_min -17
_reflns_limit_k_max 18
_reflns_limit_k_min -18
_reflns_limit_l_max 19
_reflns_limit_l_min 0
_reflns_number_gt 11632
_reflns_number_total 12669
_reflns_threshold_expression I>2.0\s(I)
_oxford_refine_ls_r_factor_ref 0.0335
_oxford_reflns_number_all 12668
_cod_data_source_file c9dt04832d2.cif
_cod_data_source_block trans-3b
_cod_depositor_comments
;
The following automatic conversions were performed:

data item '_exptl_crystal_density_meas' value 'not measured' was
changed to '?' -- the value is perceived as not measured.

Automatic conversion script
Id: cif_fix_values 7556 2019-12-06 15:28:31Z antanas 

 Adding full bibliography for 7703513--7703518.cif.
;
_cod_original_sg_symbol_H-M 'P -1 '
_cod_original_formula_sum 'C21 H16 Cl2 F6 N5 O1.25 P1 Ru1 S1'
_cod_database_code 7703515
_oxford_refine_reflns_threshold_expression_ref I>3.0\s(I)

loop_
_symmetry_equiv_pos_as_xyz
x,y,z
-x,-y,-z

loop_
_atom_site_label
_atom_site_type_symbol
_atom_site_fract_x
_atom_site_fract_y
_atom_site_fract_z
_atom_site_U_iso_or_equiv
_atom_site_occupancy
_atom_site_adp_type
_atom_site_refinement_flags_posn
_atom_site_refinement_flags_adp
_atom_site_refinement_flags_occupancy
_atom_site_disorder_assembly
_atom_site_disorder_group
_atom_site_attached_hydrogens
Ru1 Ru 0.774263(15) 0.926793(15) 0.145707(15) 0.0119 1.0000 Uani . . . . . .
Ru2 Ru 0.677474(15) 0.779939(14) 0.575194(15) 0.0114 1.0000 Uani . . . . . .
P1 P 0.36455(7) 0.71270(7) 0.09137(8) 0.0329 1.0000 Uani . . . . . .
P2 P 0.71024(6) 0.40840(6) 0.36741(6) 0.0234 1.0000 Uani . . . . . .
Cl2 Cl 0.80584(5) 0.98953(5) 0.31852(5) 0.0168 1.0000 Uani . . . . . .
Cl1 Cl 0.74876(5) 0.87964(5) -0.02477(5) 0.0197 1.0000 Uani . . . . . .
Cl21 Cl 0.66831(5) 0.77067(5) 0.40695(5) 0.0196 1.0000 Uani . . . . . .
Cl22 Cl 0.70198(5) 0.80883(5) 0.74565(5) 0.0201 1.0000 Uani . . . . . .
S1 S 1.13233(8) 1.35810(8) 0.13872(11) 0.0304 0.7000 Uani . . . . . .
S21 S 1.07434(8) 1.20241(8) 0.63769(7) 0.0131 0.6000 Uani . . . . . .
C1 C 0.5564(2) 0.9754(2) 0.1366(2) 0.0181 1.0000 Uani . . . . . .
C3 C 0.5139(2) 1.1338(2) 0.1338(2) 0.0226 1.0000 Uani . . . . . .
C4 C 0.6165(2) 1.1681(2) 0.1373(2) 0.0204 1.0000 Uani . . . . . .
C5 C 0.6863(2) 1.1042(2) 0.14085(19) 0.0157 1.0000 Uani . . . . . .
C6 C 0.7969(2) 1.1323(2) 0.14174(19) 0.0155 1.0000 Uani . . . . . .
C7 C 0.8469(2) 1.2237(2) 0.1403(2) 0.0174 1.0000 Uani . . . . . .
C8 C 0.9527(2) 1.23754(19) 0.13871(19) 0.0167 1.0000 Uani . . . . . .
C9 C 1.0052(2) 1.15721(19) 0.13935(19) 0.0158 1.0000 Uani . . . . . .
C10 C 0.95138(19) 1.06750(19) 0.14084(19) 0.0140 1.0000 Uani . . . . . .
C11 C 0.99260(19) 0.97519(19) 0.13885(19) 0.0142 1.0000 Uani . . . . . .
C12 C 1.0946(2) 0.9668(2) 0.1335(2) 0.0182 1.0000 Uani . . . . . .
C13 C 1.1251(2) 0.8751(2) 0.1264(2) 0.0216 1.0000 Uani . . . . . .
C14 C 1.0530(2) 0.7946(2) 0.1243(2) 0.0209 1.0000 Uani . . . . . .
C15 C 0.9527(2) 0.8072(2) 0.1312(2) 0.0175 1.0000 Uani . . . . . .
C16 C 1.0049(2) 1.3328(2) 0.1347(2) 0.0216 1.0000 Uani . . . . . .
C18 C 1.0350(4) 1.4944(3) 0.1203(3) 0.0459 1.0000 Uani . . . . . .
C19 C 1.1297(3) 1.4730(3) 0.1294(3) 0.0483 1.0000 Uani . . . . . .
C21 C 0.4695(2) 0.8456(2) 0.5903(2) 0.0161 1.0000 Uani . . . . . .
C22 C 0.4035(2) 0.9146(2) 0.6068(2) 0.0181 1.0000 Uani . . . . . .
C23 C 0.4417(2) 1.0144(2) 0.6246(2) 0.0187 1.0000 Uani . . . . . .
C24 C 0.5451(2) 1.04365(19) 0.6251(2) 0.0160 1.0000 Uani . . . . . .
C25 C 0.60762(19) 0.97188(19) 0.60772(19) 0.0133 1.0000 Uani . . . . . .
C26 C 0.71866(19) 0.99377(19) 0.60796(19) 0.0136 1.0000 Uani . . . . . .
C27 C 0.7758(2) 1.08555(19) 0.61791(19) 0.0150 1.0000 Uani . . . . . .
C28 C 0.8822(2) 1.09314(19) 0.61824(19) 0.0152 1.0000 Uani . . . . . .
C29 C 0.9267(2) 1.0064(2) 0.60875(19) 0.0152 1.0000 Uani . . . . . .
C30 C 0.86557(19) 0.91692(19) 0.59942(18) 0.0134 1.0000 Uani . . . . . .
C31 C 0.89869(19) 0.81958(19) 0.59303(18) 0.0136 1.0000 Uani . . . . . .
C32 C 1.0002(2) 0.8065(2) 0.6026(2) 0.0181 1.0000 Uani . . . . . .
C33 C 1.0239(2) 0.7131(2) 0.5992(2) 0.0226 1.0000 Uani . . . . . .
C34 C 0.9457(2) 0.6353(2) 0.5859(2) 0.0225 1.0000 Uani . . . . . .
C35 C 0.8450(2) 0.6512(2) 0.5757(2) 0.0189 1.0000 Uani . . . . . .
C36 C 0.9448(2) 1.1888(2) 0.6301(2) 0.0192 1.0000 Uani . . . . . .
C38 C 1.0006(3) 1.3605(3) 0.6527(3) 0.0397 1.0000 Uani . . . . . .
C39 C 1.0873(3) 1.3213(3) 0.6509(2) 0.0321 1.0000 Uani . . . . . .
C41 C 0.7214(3) 0.5602(3) 0.1187(3) 0.0439 1.0000 Uani . . . . . .
C42 C 0.6216(4) 0.5220(4) 0.1378(4) 0.0558 1.0000 Uani . . . . . .
C43 C 0.5988(8) 0.6169(7) -0.1469(8) 0.0550 0.5000 Uani . . . . . .
C44 C 0.6221(7) 0.5572(6) -0.2392(8) 0.0496 0.5000 Uani . . . . . .
C46 C 0.5807(9) 0.4416(8) -0.3054(6) 0.0529 0.5000 Uani . . . . . .
C47 C 0.6184(5) 0.3512(5) -0.3479(5) 0.0265 0.5000 Uani . . . . . .
N1 N 0.70426(18) 0.81591(19) 0.15776(18) 0.0206 1.0000 Uani . . . . . .
N2 N 0.65620(17) 1.00858(17) 0.14141(16) 0.0151 1.0000 Uani . . . . . .
N3 N 0.84977(16) 1.05703(16) 0.14182(16) 0.0139 1.0000 Uani . . . . . .
N4 N 0.92259(16) 0.89596(16) 0.13964(16) 0.0138 1.0000 Uani . . . . . .
N21 N 0.59975(19) 0.66354(18) 0.5479(2) 0.0231 1.0000 Uani . . . . . .
N22 N 0.56932(16) 0.87327(16) 0.59051(16) 0.0134 1.0000 Uani . . . . . .
N23 N 0.76431(16) 0.91282(16) 0.59826(16) 0.0130 1.0000 Uani . . . . . .
N24 N 0.82206(17) 0.74169(16) 0.57915(16) 0.0141 1.0000 Uani . . . . . .
N40 N 0.7996(3) 0.5926(3) 0.1047(3) 0.0522 1.0000 Uani . . . . . .
N45 N 0.6428(8) 0.5103(7) -0.3091(7) 0.0689 0.5000 Uani . . . . . .
N48 N 0.6449(3) 0.2824(2) -0.3814(2) 0.0455 0.5000 Uani . . . . . .
O48 O 0.6449(3) 0.2824(2) -0.3814(2) 0.0455 0.5000 Uani . . . . . .
O1 O 0.65711(19) 0.75167(19) 0.1738(2) 0.0372 1.0000 Uani . . . . . .
O21 O 0.5483(2) 0.58938(19) 0.5250(3) 0.0611 1.0000 Uani . . . . . .
F1 F 0.35112(18) 0.82264(17) 0.0867(2) 0.0571 1.0000 Uani . . . . . .
F2 F 0.44075(18) 0.7570(2) 0.19147(19) 0.0526 1.0000 Uani . . . . . .
F3 F 0.46014(17) 0.71967(17) 0.03324(18) 0.0417 1.0000 Uani . . . . . .
F4 F 0.3771(2) 0.60258(17) 0.0932(2) 0.0490 1.0000 Uani . . . . . .
F5 F 0.2898(2) 0.6698(2) -0.0099(2) 0.0625 1.0000 Uani . . . . . .
F6 F 0.26945(18) 0.7072(2) 0.1496(2) 0.0572 1.0000 Uani . . . . . .
F7 F 0.69372(17) 0.52072(14) 0.37826(16) 0.0358 1.0000 Uani . . . . . .
F8 F 0.6805(2) 0.4178(2) 0.47383(19) 0.0588 1.0000 Uani . . . . . .
F9 F 0.82708(17) 0.44702(16) 0.4135(2) 0.0585 1.0000 Uani . . . . . .
F10 F 0.72730(15) 0.29562(14) 0.35584(18) 0.0385 1.0000 Uani . . . . . .
F11 F 0.7388(2) 0.40050(18) 0.2610(2) 0.0570 1.0000 Uani . . . . . .
F12 F 0.59342(16) 0.36963(17) 0.3216(2) 0.0484 1.0000 Uani . . . . . .
S22 S 0.89700(14) 1.29536(13) 0.64246(14) 0.0238 0.4000 Uani . . . . . .
S2 S 0.9522(2) 1.41341(18) 0.1103(3) 0.0359 0.3000 Uani . . . . . .
C2 C 0.4834(2) 1.0365(2) 0.1328(2) 0.0213 1.0000 Uani . . . . . .
C170 C 1.13538(8) 1.37542(8) 0.18058(11) 0.0304 0.3000 Uani . . . . . .
C17 C 0.9646(2) 1.42829(18) 0.1500(3) 0.0359 0.7000 Uani . . . . . .
C137 C 1.04483(8) 1.22817(8) 0.64159(7) 0.0131 0.4000 Uani . . . . . .
C37 C 0.92691(14) 1.26964(13) 0.64049(14) 0.0238 0.6000 Uani . . . . . .
H11 H 0.5365 0.9082 0.1354 0.0230 1.0000 Uiso R . . . . .
H31 H 0.4659 1.1770 0.1315 0.0274 1.0000 Uiso R . . . . .
H41 H 0.6374 1.2326 0.1369 0.0249 1.0000 Uiso R . . . . .
H71 H 0.8113 1.2770 0.1402 0.0212 1.0000 Uiso R . . . . .
H91 H 1.0750 1.1644 0.1389 0.0190 1.0000 Uiso R . . . . .
H121 H 1.1432 1.0229 0.1346 0.0223 1.0000 Uiso R . . . . .
H131 H 1.1938 0.8671 0.1223 0.0263 1.0000 Uiso R . . . . .
H141 H 1.0710 0.7330 0.1182 0.0254 1.0000 Uiso R . . . . .
H151 H 0.9048 0.7525 0.1293 0.0209 1.0000 Uiso R . . . . .
H211 H 0.4434 0.7780 0.5802 0.0198 1.0000 Uiso R . . . . .
H221 H 0.3347 0.8926 0.6067 0.0223 1.0000 Uiso R . . . . .
H231 H 0.3993 1.0615 0.6360 0.0232 1.0000 Uiso R . . . . .
H241 H 0.5720 1.1103 0.6384 0.0198 1.0000 Uiso R . . . . .
H271 H 0.7446 1.1417 0.6247 0.0179 1.0000 Uiso R . . . . .
H291 H 0.9976 1.0103 0.6101 0.0190 1.0000 Uiso R . . . . .
H321 H 1.0518 0.8600 0.6118 0.0220 1.0000 Uiso R . . . . .
H331 H 1.0911 0.7038 0.6065 0.0268 1.0000 Uiso R . . . . .
H341 H 0.9593 0.5728 0.5829 0.0273 1.0000 Uiso R . . . . .
H351 H 0.7916 0.5974 0.5667 0.0225 1.0000 Uiso R . . . . .
H422 H 0.6087 0.4502 0.1124 0.0873 1.0000 Uiso R . . . . .
H421 H 0.6207 0.5416 0.2088 0.0872 1.0000 Uiso R . . . . .
H423 H 0.5710 0.5517 0.1052 0.0874 1.0000 Uiso R . . . . .
H432 H 0.6384 0.6824 -0.1304 0.0841 0.5000 Uiso R . . . . .
H433 H 0.6156 0.5872 -0.0946 0.0840 0.5000 Uiso R . . . . .
H431 H 0.5277 0.6223 -0.1526 0.0841 0.5000 Uiso R . . . . .
H461 H 0.6248 0.4779 -0.2483 0.0760 0.5000 Uiso R . . . . .
H463 H 0.5867 0.4790 -0.3521 0.0841 0.5000 Uiso R . . . . .
H462 H 0.5115 0.4269 -0.2952 0.0781 0.5000 Uiso R . . . . .
H21 H 0.4146 1.0101 0.1290 0.0264 1.0000 Uiso R . . . . .
H1371 H 1.0903 1.1831 0.6411 0.0152 0.4000 Uiso . . . . . .
H381 H 0.9900 1.4271 0.6599 0.0482 0.6000 Uiso R . . . . .
H382 H 1.0037 1.4297 0.6607 0.0482 0.4000 Uiso R . . . . .
H391 H 1.1563 1.3504 0.6550 0.0385 0.4000 Uiso R . . . . .
H392 H 1.1522 1.3606 0.6570 0.0385 0.6000 Uiso R . . . . .
H371 H 0.8568 1.2773 0.6412 0.0284 0.6000 Uiso . . . . . .
H171 H 0.9035 1.4424 0.1754 0.0436 0.7000 Uiso . . . . . .
H201 H 1.1867 1.3538 0.2177 0.0367 0.3000 Uiso . . . . . .
H191 H 1.1866 1.5070 0.1103 0.0570 0.3000 Uiso R . . . . .
H192 H 1.1892 1.5183 0.1305 0.0570 0.7000 Uiso R . . . . .
H181 H 1.0168 1.5476 0.0964 0.0547 0.7000 Uiso R . . . . .
H182 H 1.0224 1.5590 0.1200 0.0547 0.3000 Uiso R . . . . .

loop_
_atom_site_aniso_label
_atom_site_aniso_U_11
_atom_site_aniso_U_22
_atom_site_aniso_U_33
_atom_site_aniso_U_23
_atom_site_aniso_U_13
_atom_site_aniso_U_12
Ru1 0.01008(9) 0.01281(9) 0.01303(10) 0.00369(7) 0.00261(7) 0.00116(7)
Ru2 0.00986(9) 0.01027(9) 0.01391(10) 0.00263(7) 0.00218(7) 0.00187(7)
P1 0.0200(4) 0.0254(4) 0.0536(6) 0.0149(4) -0.0019(4) 0.0029(3)
P2 0.0185(3) 0.0187(3) 0.0315(4) 0.0031(3) 0.0053(3) 0.0041(3)
Cl2 0.0110(3) 0.0242(3) 0.0144(3) 0.0033(2) 0.0022(2) 0.0033(2)
Cl1 0.0170(3) 0.0265(3) 0.0138(3) 0.0033(2) 0.0027(2) 0.0015(2)
Cl21 0.0218(3) 0.0226(3) 0.0150(3) 0.0045(2) 0.0025(2) 0.0076(2)
Cl22 0.0196(3) 0.0274(3) 0.0151(3) 0.0071(2) 0.0046(2) 0.0056(2)
S1 0.0166(4) 0.0187(5) 0.0594(8) 0.0193(5) 0.0053(5) -0.0021(4)
S21 0.0129(5) 0.0124(5) 0.0150(4) 0.0059(4) 0.0025(4) 0.0008(3)
C1 0.0132(12) 0.0234(13) 0.0167(12) 0.0050(10) 0.0023(9) 0.0010(10)
C3 0.0163(13) 0.0281(15) 0.0244(14) 0.0057(12) 0.0039(11) 0.0097(11)
C4 0.0189(13) 0.0213(13) 0.0226(14) 0.0072(11) 0.0042(10) 0.0055(10)
C5 0.0139(12) 0.0179(12) 0.0152(12) 0.0036(9) 0.0029(9) 0.0028(9)
C6 0.0133(12) 0.0185(12) 0.0149(12) 0.0042(9) 0.0019(9) 0.0041(9)
C7 0.0196(13) 0.0156(12) 0.0179(13) 0.0047(10) 0.0042(10) 0.0050(10)
C8 0.0200(13) 0.0154(12) 0.0138(12) 0.0036(9) 0.0034(10) -0.0003(10)
C9 0.0127(11) 0.0168(12) 0.0174(12) 0.0050(10) 0.0029(9) 0.0000(9)
C10 0.0122(11) 0.0171(12) 0.0132(11) 0.0044(9) 0.0029(9) 0.0028(9)
C11 0.0138(11) 0.0157(11) 0.0132(11) 0.0036(9) 0.0031(9) 0.0027(9)
C12 0.0143(12) 0.0219(13) 0.0204(13) 0.0082(10) 0.0049(10) 0.0032(10)
C13 0.0158(13) 0.0288(15) 0.0234(14) 0.0092(11) 0.0064(11) 0.0086(11)
C14 0.0226(14) 0.0206(13) 0.0222(14) 0.0063(11) 0.0061(11) 0.0102(11)
C15 0.0201(13) 0.0142(12) 0.0187(13) 0.0044(10) 0.0051(10) 0.0035(10)
C16 0.0252(14) 0.0166(13) 0.0212(14) 0.0046(10) 0.0052(11) -0.0030(11)
C18 0.062(3) 0.0203(16) 0.060(3) 0.0184(17) 0.015(2) 0.0057(16)
C19 0.047(2) 0.035(2) 0.057(3) 0.0137(18) 0.010(2) -0.0204(17)
C21 0.0129(12) 0.0177(12) 0.0174(12) 0.0043(10) 0.0033(9) 0.0017(9)
C22 0.0119(11) 0.0243(13) 0.0199(13) 0.0072(10) 0.0048(10) 0.0050(10)
C23 0.0179(13) 0.0231(13) 0.0186(13) 0.0072(10) 0.0070(10) 0.0096(10)
C24 0.0185(12) 0.0141(11) 0.0174(12) 0.0050(9) 0.0056(10) 0.0056(9)
C25 0.0127(11) 0.0143(11) 0.0138(11) 0.0044(9) 0.0034(9) 0.0029(9)
C26 0.0124(11) 0.0147(11) 0.0141(11) 0.0037(9) 0.0030(9) 0.0033(9)
C27 0.0150(12) 0.0133(11) 0.0177(12) 0.0044(9) 0.0043(9) 0.0036(9)
C28 0.0158(12) 0.0154(12) 0.0142(12) 0.0045(9) 0.0029(9) 0.0005(9)
C29 0.0116(11) 0.0189(12) 0.0150(12) 0.0047(9) 0.0021(9) 0.0021(9)
C30 0.0125(11) 0.0155(11) 0.0116(11) 0.0020(9) 0.0023(9) 0.0035(9)
C31 0.0121(11) 0.0148(11) 0.0130(11) 0.0022(9) 0.0013(9) 0.0033(9)
C32 0.0116(12) 0.0210(13) 0.0197(13) 0.0022(10) 0.0006(10) 0.0042(10)
C33 0.0160(13) 0.0270(14) 0.0242(14) 0.0035(11) 0.0009(11) 0.0103(11)
C34 0.0234(14) 0.0181(13) 0.0260(15) 0.0036(11) 0.0005(11) 0.0116(11)
C35 0.0202(13) 0.0152(12) 0.0211(13) 0.0038(10) 0.0030(10) 0.0052(10)
C36 0.0183(13) 0.0210(13) 0.0165(13) 0.0051(10) 0.0031(10) -0.0036(10)
C38 0.059(2) 0.0190(15) 0.044(2) 0.0131(14) 0.0144(18) 0.0026(15)
C39 0.0281(16) 0.0389(18) 0.0228(15) 0.0069(13) 0.0028(12) -0.0137(14)
C41 0.046(2) 0.0338(19) 0.052(2) 0.0114(17) 0.0073(19) 0.0090(17)
C42 0.049(3) 0.054(3) 0.073(3) 0.027(2) 0.020(2) 0.012(2)
C43 0.058(6) 0.046(5) 0.067(6) 0.023(4) 0.022(5) 0.008(4)
C44 0.052(5) 0.031(4) 0.062(6) 0.008(4) -0.002(4) 0.010(3)
C46 0.074(7) 0.062(6) 0.036(4) 0.018(4) 0.016(4) 0.044(5)
C47 0.024(3) 0.034(3) 0.025(3) 0.013(3) 0.004(2) 0.008(3)
N1 0.0139(11) 0.0281(13) 0.0202(12) 0.0074(10) 0.0042(9) 0.0020(9)
N2 0.0124(10) 0.0191(11) 0.0135(10) 0.0041(8) 0.0019(8) 0.0026(8)
N3 0.0121(10) 0.0145(10) 0.0164(10) 0.0051(8) 0.0042(8) 0.0031(8)
N4 0.0131(10) 0.0154(10) 0.0133(10) 0.0037(8) 0.0039(8) 0.0024(8)
N21 0.0166(11) 0.0157(11) 0.0359(14) 0.0017(10) 0.0109(10) 0.0038(9)
N22 0.0114(10) 0.0140(10) 0.0149(10) 0.0033(8) 0.0026(8) 0.0033(8)
N23 0.0108(10) 0.0116(9) 0.0163(10) 0.0029(8) 0.0033(8) 0.0022(7)
N24 0.0127(10) 0.0138(10) 0.0159(10) 0.0029(8) 0.0027(8) 0.0046(8)
N40 0.050(2) 0.0376(19) 0.065(3) 0.0091(17) 0.0121(19) 0.0037(16)
N45 0.082(7) 0.058(5) 0.053(5) -0.006(4) -0.008(5) 0.024(5)
N48 0.0544(19) 0.0373(16) 0.0468(18) 0.0133(14) 0.0091(15) 0.0100(14)
O48 0.0544(19) 0.0373(16) 0.0468(18) 0.0133(14) 0.0091(15) 0.0100(14)
O1 0.0306(13) 0.0323(13) 0.0535(16) 0.0213(12) 0.0109(11) -0.0008(10)
O21 0.0360(15) 0.0160(11) 0.120(3) -0.0044(14) 0.0345(17) -0.0073(10)
F1 0.0331(12) 0.0300(11) 0.121(3) 0.0330(14) 0.0293(14) 0.0117(9)
F2 0.0353(12) 0.0631(16) 0.0456(14) -0.0056(12) 0.0021(10) 0.0036(11)
F3 0.0334(11) 0.0436(12) 0.0508(14) 0.0133(10) 0.0086(10) 0.0137(9)
F4 0.0563(15) 0.0323(11) 0.0617(16) 0.0217(11) -0.0051(12) 0.0132(10)
F5 0.0492(15) 0.0581(16) 0.0767(19) 0.0392(15) -0.0309(14) -0.0120(12)
F6 0.0288(12) 0.0571(16) 0.101(2) 0.0433(16) 0.0206(13) 0.0089(11)
F7 0.0400(11) 0.0216(9) 0.0450(12) 0.0035(8) 0.0086(9) 0.0122(8)
F8 0.080(2) 0.0679(18) 0.0408(14) 0.0239(13) 0.0242(13) 0.0276(15)
F9 0.0228(10) 0.0262(11) 0.107(2) -0.0061(12) -0.0105(12) 0.0027(8)
F10 0.0271(10) 0.0203(9) 0.0651(15) 0.0101(9) -0.0021(10) 0.0040(7)
F11 0.089(2) 0.0391(13) 0.0517(15) 0.0101(11) 0.0433(15) 0.0188(13)
F12 0.0230(10) 0.0385(12) 0.0744(18) 0.0050(11) -0.0063(10) 0.0052(9)
S22 0.0137(8) 0.0176(8) 0.0450(10) 0.0137(7) 0.0087(7) 0.0067(6)
S2 0.0453(14) 0.0249(11) 0.034(2) 0.0033(13) 0.0066(14) 0.0014(10)
C2 0.0126(12) 0.0293(15) 0.0220(14) 0.0062(11) 0.0037(10) 0.0043(10)
C170 0.0166(4) 0.0187(5) 0.0594(8) 0.0193(5) 0.0053(5) -0.0021(4)
C17 0.0453(14) 0.0249(11) 0.034(2) 0.0033(13) 0.0066(14) 0.0014(10)
C137 0.0129(5) 0.0124(5) 0.0150(4) 0.0059(4) 0.0025(4) 0.0008(3)
C37 0.0137(8) 0.0176(8) 0.0450(10) 0.0137(7) 0.0087(7) 0.0067(6)

loop_
_atom_type_symbol
_atom_type_scat_dispersion_real
_atom_type_scat_dispersion_imag
_atom_type_scat_Cromer_Mann_a1
_atom_type_scat_Cromer_Mann_b1
_atom_type_scat_Cromer_Mann_a2
_atom_type_scat_Cromer_Mann_b2
_atom_type_scat_Cromer_Mann_a3
_atom_type_scat_Cromer_Mann_b3
_atom_type_scat_Cromer_Mann_a4
_atom_type_scat_Cromer_Mann_b4
_atom_type_scat_Cromer_Mann_c
_atom_type_scat_source
C 0.0033 0.0016 2.3100 20.8439 1.0200 10.2075 1.5886 0.5687 0.8650 51.6512 0.2156 'International Tables Vol C 4.2.6.8 and 6.1.1.4'
H 0.0000 0.0000 0.4930 10.5109 0.3229 26.1257 0.1402 3.1424 0.0408 57.7998 0.0030 'International Tables Vol C 4.2.6.8 and 6.1.1.4'
N 0.0061 0.0033 12.2126 0.0057 3.1322 9.8933 2.0125 28.9975 1.1663 0.5826 -11.5290 'International Tables Vol C 4.2.6.8 and 6.1.1.4'
O 0.0106 0.0060 3.0485 13.2771 2.2868 5.7011 1.5463 0.3239 0.8670 32.9089 0.2508 'International Tables Vol C 4.2.6.8 and 6.1.1.4'
P 0.1023 0.0942 6.4345 1.9067 4.1791 27.1570 1.7800 0.5260 1.4908 68.1645 1.1149 'International Tables Vol C 4.2.6.8 and 6.1.1.4'
S 0.1246 0.1234 6.9053 1.4679 5.2034 22.2151 1.4379 0.2536 1.5863 56.1720 0.8669 'International Tables Vol C 4.2.6.8 and 6.1.1.4'
Ru -1.2594 0.8363 19.2674 0.8085 12.9182 8.4347 4.8634 24.7997 1.5676 94.2928 5.3787 'International Tables Vol C 4.2.6.8 and 6.1.1.4'
Cl 0.1484 0.1585 11.4604 0.0104 7.1964 1.1662 6.2556 18.5194 1.6455 47.7784 -9.5574 'International Tables Vol C 4.2.6.8 and 6.1.1.4'
F 0.0171 0.0103 3.5392 10.2825 2.6412 4.2944 1.5170 0.2615 1.0243 26.1476 0.2776 'International Tables Vol C 4.2.6.8 and 6.1.1.4'

loop_
_geom_angle_atom_site_label_1
_geom_angle_site_symmetry_1
_geom_angle_atom_site_label_2
_geom_angle_site_symmetry_2
_geom_angle_atom_site_label_3
_geom_angle_site_symmetry_3
_geom_angle
_geom_angle_publ_flag
Cl2 . Ru1 . Cl1 . 174.80(3) yes
Cl2 . Ru1 . N1 . 89.42(8) yes
Cl1 . Ru1 . N1 . 95.67(8) yes
Cl2 . Ru1 . N2 . 89.64(6) yes
Cl1 . Ru1 . N2 . 88.51(6) yes
N1 . Ru1 . N2 . 98.99(10) yes
Cl2 . Ru1 . N3 . 86.73(7) yes
Cl1 . Ru1 . N3 . 88.14(7) yes
N1 . Ru1 . N3 . 175.59(10) yes
N2 . Ru1 . N3 . 78.84(9) yes
Cl2 . Ru1 . N4 . 92.35(6) yes
Cl1 . Ru1 . N4 . 87.46(6) yes
N1 . Ru1 . N4 . 104.09(10) yes
N2 . Ru1 . N4 . 156.85(9) yes
N3 . Ru1 . N4 . 78.26(9) yes
Cl21 . Ru2 . Cl22 . 172.35(3) yes
Cl21 . Ru2 . N21 . 91.07(9) yes
Cl22 . Ru2 . N21 . 96.55(9) yes
Cl21 . Ru2 . N22 . 90.93(6) yes
Cl22 . Ru2 . N22 . 88.27(6) yes
N21 . Ru2 . N22 . 101.01(10) yes
Cl21 . Ru2 . N23 . 85.69(7) yes
Cl22 . Ru2 . N23 . 86.69(7) yes
N21 . Ru2 . N23 . 176.71(11) yes
N22 . Ru2 . N23 . 78.48(9) yes
Cl21 . Ru2 . N24 . 91.17(6) yes
Cl22 . Ru2 . N24 . 86.63(6) yes
N21 . Ru2 . N24 . 101.86(10) yes
N22 . Ru2 . N24 . 156.99(9) yes
N23 . Ru2 . N24 . 78.84(9) yes
F1 . P1 . F2 . 90.51(16) yes
F1 . P1 . F3 . 88.72(13) yes
F2 . P1 . F3 . 89.02(13) yes
F1 . P1 . F4 . 178.63(17) yes
F2 . P1 . F4 . 90.75(15) yes
F3 . P1 . F4 . 90.77(14) yes
F1 . P1 . F5 . 88.79(16) yes
F2 . P1 . F5 . 178.78(16) yes
F3 . P1 . F5 . 89.96(16) yes
F4 . P1 . F5 . 89.93(14) yes
F1 . P1 . F6 . 90.60(13) yes
F2 . P1 . F6 . 90.76(16) yes
F3 . P1 . F6 . 179.29(14) yes
F4 . P1 . F6 . 89.92(14) yes
F5 . P1 . F6 . 90.26(17) yes
F7 . P2 . F8 . 89.24(13) yes
F7 . P2 . F9 . 89.54(12) yes
F8 . P2 . F9 . 90.26(17) yes
F7 . P2 . F10 . 179.56(13) yes
F8 . P2 . F10 . 91.18(14) yes
F9 . P2 . F10 . 90.34(12) yes
F7 . P2 . F11 . 89.84(13) yes
F8 . P2 . F11 . 178.98(15) yes
F9 . P2 . F11 . 90.17(17) yes
F10 . P2 . F11 . 89.74(13) yes
F7 . P2 . F12 . 90.56(12) yes
F8 . P2 . F12 . 89.57(16) yes
F9 . P2 . F12 . 179.80(17) yes
F10 . P2 . F12 . 89.57(12) yes
F11 . P2 . F12 . 90.01(16) yes
C16 . S1 . C19 . 93.59(19) yes
C36 . S21 . C39 . 93.59(17) yes
N2 . C1 . C2 . 121.7(3) yes
N2 . C1 . H11 . 118.1 no
C2 . C1 . H11 . 120.3 no
C4 . C3 . C2 . 119.4(3) yes
C4 . C3 . H31 . 119.6 no
C2 . C3 . H31 . 121.0 no
C3 . C4 . C5 . 119.2(3) yes
C3 . C4 . H41 . 119.9 no
C5 . C4 . H41 . 120.9 no
C4 . C5 . C6 . 123.6(2) yes
C4 . C5 . N2 . 121.4(2) yes
C6 . C5 . N2 . 115.0(2) yes
C5 . C6 . C7 . 126.7(2) yes
C5 . C6 . N3 . 113.3(2) yes
C7 . C6 . N3 . 119.9(2) yes
C6 . C7 . C8 . 119.7(2) yes
C6 . C7 . H71 . 121.1 no
C8 . C7 . H71 . 119.2 no
C7 . C8 . C9 . 118.6(2) yes
C7 . C8 . C16 . 119.7(3) yes
C9 . C8 . C16 . 121.6(3) yes
C8 . C9 . C10 . 119.2(2) yes
C8 . C9 . H91 . 120.5 no
C10 . C9 . H91 . 120.3 no
C9 . C10 . C11 . 126.8(2) yes
C9 . C10 . N3 . 120.3(2) yes
C11 . C10 . N3 . 112.8(2) yes
C10 . C11 . C12 . 123.3(2) yes
C10 . C11 . N4 . 115.2(2) yes
C12 . C11 . N4 . 121.5(2) yes
C11 . C12 . C13 . 119.0(3) yes
C11 . C12 . H121 . 120.9 no
C13 . C12 . H121 . 120.1 no
C12 . C13 . C14 . 119.0(3) yes
C12 . C13 . H131 . 120.8 no
C14 . C13 . H131 . 120.1 no
C13 . C14 . C15 . 119.7(3) yes
C13 . C14 . H141 . 120.6 no
C15 . C14 . H141 . 119.7 no
C14 . C15 . N4 . 121.8(3) yes
C14 . C15 . H151 . 118.9 no
N4 . C15 . H151 . 119.3 no
C8 . C16 . S1 . 123.0(2) yes
C8 . C16 . S2 . 124.6(3) yes
S1 . C16 . S2 . 111.76(19) yes
C8 . C16 . C170 . 122.5(2) yes
S2 . C16 . C170 . 111.92(19) yes
C8 . C16 . C17 . 127.7(3) yes
S1 . C16 . C17 . 107.86(19) yes
C170 . C16 . C17 . 101.18(19) yes
C19 . C18 . S2 . 116.5(3) yes
C19 . C18 . C17 . 112.3(3) yes
C19 . C18 . H181 . 123.9 no
S2 . C18 . H181 . 115.4 no
C17 . C18 . H181 . 123.7 no
C19 . C18 . H182 . 121.8 no
S2 . C18 . H182 . 121.6 no
C17 . C18 . H182 . 121.4 no
C18 . C19 . S1 . 112.7(3) yes
C18 . C19 . C170 . 111.1(3) yes
C18 . C19 . H191 . 124.7 no
S1 . C19 . H191 . 119.3 no
C170 . C19 . H191 . 124.2 no
C18 . C19 . H192 . 123.9 no
S1 . C19 . H192 . 123.5 no
C170 . C19 . H192 . 121.4 no
C22 . C21 . N22 . 121.6(2) yes
C22 . C21 . H211 . 118.9 no
N22 . C21 . H211 . 119.5 no
C21 . C22 . C23 . 119.3(2) yes
C21 . C22 . H221 . 119.1 no
C23 . C22 . H221 . 121.6 no
C22 . C23 . C24 . 119.5(2) yes
C22 . C23 . H231 . 120.8 no
C24 . C23 . H231 . 119.7 no
C23 . C24 . C25 . 119.0(2) yes
C23 . C24 . H241 . 120.4 no
C25 . C24 . H241 . 120.6 no
C24 . C25 . C26 . 124.0(2) yes
C24 . C25 . N22 . 121.2(2) yes
C26 . C25 . N22 . 114.7(2) yes
C25 . C26 . C27 . 126.8(2) yes
C25 . C26 . N23 . 113.0(2) yes
C27 . C26 . N23 . 120.2(2) yes
C26 . C27 . C28 . 119.2(2) yes
C26 . C27 . H271 . 120.5 no
C28 . C27 . H271 . 120.3 no
C27 . C28 . C29 . 118.6(2) yes
C27 . C28 . C36 . 120.6(2) yes
C29 . C28 . C36 . 120.8(2) yes
C28 . C29 . C30 . 119.5(2) yes
C28 . C29 . H291 . 119.8 no
C30 . C29 . H291 . 120.7 no
C29 . C30 . C31 . 127.2(2) yes
C29 . C30 . N23 . 120.0(2) yes
C31 . C30 . N23 . 112.8(2) yes
C30 . C31 . C32 . 123.7(2) yes
C30 . C31 . N24 . 115.4(2) yes
C32 . C31 . N24 . 120.9(2) yes
C31 . C32 . C33 . 119.5(3) yes
C31 . C32 . H321 . 120.2 no
C33 . C32 . H321 . 120.3 no
C32 . C33 . C34 . 118.9(3) yes
C32 . C33 . H331 . 120.2 no
C34 . C33 . H331 . 120.9 no
C33 . C34 . C35 . 119.9(3) yes
C33 . C34 . H341 . 120.6 no
C35 . C34 . H341 . 119.5 no
C34 . C35 . N24 . 121.2(3) yes
C34 . C35 . H351 . 119.5 no
N24 . C35 . H351 . 119.3 no
C28 . C36 . S21 . 122.1(2) yes
C28 . C36 . S22 . 123.4(2) yes
S21 . C36 . S22 . 114.45(17) yes
C28 . C36 . C137 . 138.9(3) yes
S22 . C36 . C137 . 97.56(17) yes
C28 . C36 . C37 . 133.7(3) yes
S21 . C36 . C37 . 104.1(2) yes
C137 . C36 . C37 . 87.25(19) yes
C39 . C38 . S22 . 121.1(3) yes
C39 . C38 . C37 . 99.2(3) yes
C39 . C38 . H381 . 130.3 no
S22 . C38 . H381 . 108.6 no
C37 . C38 . H381 . 130.4 no
C39 . C38 . H382 . 119.5 no
S22 . C38 . H382 . 119.4 no
C37 . C38 . H382 . 141.3 no
C38 . C39 . S21 . 115.9(3) yes
C38 . C39 . C137 . 97.0(3) yes
C38 . C39 . H391 . 131.7 no
S21 . C39 . H391 . 112.4 no
C137 . C39 . H391 . 131.4 no
C38 . C39 . H392 . 122.2 no
S21 . C39 . H392 . 121.9 no
C137 . C39 . H392 . 140.8 no
C42 . C41 . N40 . 178.3(5) yes
C41 . C42 . H422 . 109.3 no
C41 . C42 . H421 . 108.8 no
H422 . C42 . H421 . 110.4 no
C41 . C42 . H423 . 107.6 no
H422 . C42 . H423 . 110.8 no
H421 . C42 . H423 . 109.9 no
C44 . C43 . H432 . 109.5 no
C44 . C43 . H433 . 110.6 no
H432 . C43 . H433 . 108.4 no
C44 . C43 . H431 . 110.2 no
H432 . C43 . H431 . 109.1 no
H433 . C43 . H431 . 109.0 no
C43 . C44 . N45 . 177.8(10) yes
C47 . C46 . H461 . 109.3 no
C47 . C46 . H463 . 104.4 no
H461 . C46 . H463 . 107.0 no
C47 . C46 . H462 . 110.3 no
H461 . C46 . H462 . 113.5 no
H463 . C46 . H462 . 111.9 no
C46 . C47 . N48 . 178.5(8) yes
C46 . C47 . O48 . 178.5(8) yes
Ru1 . N1 . O1 . 172.9(3) yes
C5 . N2 . Ru1 . 114.37(17) yes
C5 . N2 . C1 . 119.1(2) yes
Ru1 . N2 . C1 . 126.50(19) yes
C6 . N3 . C10 . 122.2(2) yes
C6 . N3 . Ru1 . 118.40(17) yes
C10 . N3 . Ru1 . 119.39(17) yes
Ru1 . N4 . C11 . 114.20(17) yes
Ru1 . N4 . C15 . 126.75(18) yes
C11 . N4 . C15 . 118.9(2) yes
Ru2 . N21 . O21 . 175.9(3) yes
C25 . N22 . Ru2 . 114.75(16) yes
C25 . N22 . C21 . 119.4(2) yes
Ru2 . N22 . C21 . 125.70(18) yes
C26 . N23 . C30 . 122.6(2) yes
C26 . N23 . Ru2 . 118.83(17) yes
C30 . N23 . Ru2 . 118.51(17) yes
C31 . N24 . Ru2 . 114.22(16) yes
C31 . N24 . C35 . 119.5(2) yes
Ru2 . N24 . C35 . 126.09(19) yes
C36 . S22 . C38 . 94.9(2) yes
C16 . S2 . C18 . 104.0(3) yes
C1 . C2 . C3 . 119.3(3) yes
C1 . C2 . H21 . 118.8 no
C3 . C2 . H21 . 122.0 no
C19 . C170 . C16 . 88.92(18) yes
C19 . C170 . H201 . 135.7 no
C16 . C170 . H201 . 135.4 no
C16 . C17 . C18 . 106.8(3) yes
C16 . C17 . H171 . 126.6 no
C18 . C17 . H171 . 126.6 no
C36 . C137 . C39 . 129.3(2) yes
C36 . C137 . H1371 . 115.2 no
C39 . C137 . H1371 . 115.5 no
C38 . C37 . C36 . 127.1(3) yes
C38 . C37 . H371 . 116.7 no
C36 . C37 . H371 . 116.3 no

loop_
_geom_bond_atom_site_label_1
_geom_bond_site_symmetry_1
_geom_bond_atom_site_label_2
_geom_bond_site_symmetry_2
_geom_bond_distance
_geom_bond_publ_flag
Ru1 . Cl2 . 2.3718(7) yes
Ru1 . Cl1 . 2.3312(7) yes
Ru1 . N1 . 1.777(2) yes
Ru1 . N2 . 2.075(2) yes
Ru1 . N3 . 1.999(2) yes
Ru1 . N4 . 2.088(2) yes
Ru2 . Cl21 . 2.3666(7) yes
Ru2 . Cl22 . 2.3459(7) yes
Ru2 . N21 . 1.754(2) yes
Ru2 . N22 . 2.069(2) yes
Ru2 . N23 . 2.005(2) yes
Ru2 . N24 . 2.069(2) yes
P1 . F1 . 1.603(2) yes
P1 . F2 . 1.592(3) yes
P1 . F3 . 1.605(2) yes
P1 . F4 . 1.592(2) yes
P1 . F5 . 1.593(3) yes
P1 . F6 . 1.599(3) yes
P2 . F7 . 1.600(2) yes
P2 . F8 . 1.593(3) yes
P2 . F9 . 1.593(2) yes
P2 . F10 . 1.607(2) yes
P2 . F11 . 1.591(3) yes
P2 . F12 . 1.592(2) yes
S1 . C16 . 1.685(3) yes
S1 . C19 . 1.667(4) yes
S21 . C36 . 1.705(3) yes
S21 . C39 . 1.625(4) yes
C1 . N2 . 1.344(3) yes
C1 . C2 . 1.388(4) yes
C1 . H11 . 0.947 no
C3 . C4 . 1.385(4) yes
C3 . C2 . 1.378(4) yes
C3 . H31 . 0.944 no
C4 . C5 . 1.382(4) yes
C4 . H41 . 0.920 no
C5 . C6 . 1.477(4) yes
C5 . N2 . 1.362(3) yes
C6 . C7 . 1.383(4) yes
C6 . N3 . 1.349(3) yes
C7 . C8 . 1.405(4) yes
C7 . H71 . 0.941 no
C8 . C9 . 1.410(4) yes
C8 . C16 . 1.453(4) yes
C9 . C10 . 1.382(4) yes
C9 . H91 . 0.925 no
C10 . C11 . 1.474(4) yes
C10 . N3 . 1.348(3) yes
C11 . C12 . 1.391(4) yes
C11 . N4 . 1.367(3) yes
C12 . C13 . 1.389(4) yes
C12 . H121 . 0.954 no
C13 . C14 . 1.385(4) yes
C13 . H131 . 0.945 no
C14 . C15 . 1.385(4) yes
C14 . H141 . 0.918 no
C15 . N4 . 1.345(3) yes
C15 . H151 . 0.931 no
C16 . S2 . 1.507(4) yes
C16 . C170 . 1.762(3) yes
C16 . C17 . 1.488(4) yes
C18 . C19 . 1.338(6) yes
C18 . S2 . 1.452(5) yes
C18 . C17 . 1.416(5) yes
C18 . H181 . 0.950 no
C18 . H182 . 0.950 no
C19 . C170 . 1.726(4) yes
C19 . H191 . 0.950 no
C19 . H192 . 0.950 no
C21 . C22 . 1.389(4) yes
C21 . N22 . 1.340(3) yes
C21 . H211 . 0.942 no
C22 . C23 . 1.384(4) yes
C22 . H221 . 0.931 no
C23 . C24 . 1.389(4) yes
C23 . H231 . 0.923 no
C24 . C25 . 1.385(3) yes
C24 . H241 . 0.926 no
C25 . C26 . 1.475(3) yes
C25 . N22 . 1.370(3) yes
C26 . C27 . 1.383(3) yes
C26 . N23 . 1.347(3) yes
C27 . C28 . 1.410(4) yes
C27 . H271 . 0.930 no
C28 . C29 . 1.411(4) yes
C28 . C36 . 1.454(4) yes
C29 . C30 . 1.382(4) yes
C29 . H291 . 0.938 no
C30 . C31 . 1.481(3) yes
C30 . N23 . 1.344(3) yes
C31 . C32 . 1.389(3) yes
C31 . N24 . 1.361(3) yes
C32 . C33 . 1.385(4) yes
C32 . H321 . 0.927 no
C33 . C34 . 1.375(4) yes
C33 . H331 . 0.923 no
C34 . C35 . 1.390(4) yes
C34 . H341 . 0.915 no
C35 . N24 . 1.342(3) yes
C35 . H351 . 0.946 no
C36 . S22 . 1.685(4) yes
C36 . C137 . 1.355(3) yes
C36 . C37 . 1.172(3) yes
C38 . C39 . 1.346(6) yes
C38 . S22 . 1.530(4) yes
C38 . C37 . 1.473(4) yes
C38 . H381 . 0.950 no
C38 . H382 . 0.950 no
C39 . C137 . 1.331(3) yes
C39 . H391 . 0.950 no
C39 . H392 . 0.950 no
C41 . C42 . 1.455(6) yes
C41 . N40 . 1.146(6) yes
C42 . H422 . 0.970 no
C42 . H421 . 0.984 no
C42 . H423 . 0.977 no
C43 . C44 . 1.462(14) yes
C43 . H432 . 0.963 no
C43 . H433 . 0.967 no
C43 . H431 . 0.958 no
C44 . N45 . 1.133(13) yes
C46 . C47 . 1.444(10) yes
C46 . H461 . 0.937 no
C46 . H463 . 0.958 no
C46 . H462 . 0.957 no
C47 . N48 . 1.088(7) yes
C47 . O48 . 1.088(7) yes
N1 . O1 . 1.126(3) yes
N21 . O21 . 1.125(3) yes
C2 . H21 . 0.936 no
C170 . H201 . 0.950 no
C17 . H171 . 0.952 no
C137 . H1371 . 0.933 no
C37 . H371 . 0.958 no

loop_
_geom_hbond_atom_site_label_D
_geom_hbond_site_symmetry_D
_geom_hbond_atom_site_label_H
_geom_hbond_site_symmetry_H
_geom_hbond_atom_site_label_A
_geom_hbond_site_symmetry_A
_geom_hbond_angle_DHA
_geom_hbond_distance_DH
_geom_hbond_distance_HA
_geom_hbond_distance_DA
_geom_hbond_publ_flag
C15 . H151 . N40 . 169 0.93 2.42 3.342(5) yes
C24 . H241 . N48 1_566 163 0.93 2.60 3.493(5) yes
C24 . H241 . O48 1_566 163 0.93 2.60 3.493(5) yes
C27 . H271 . N48 1_566 172 0.93 2.54 3.467(5) yes
C27 . H271 . O48 1_566 172 0.93 2.54 3.467(5) yes
C46 . H461 . C43 . 125 0.94 2.21 2.857(5) yes
C44 . H461 . C47 . 143 1.10 1.97 2.916(5) yes
